data_1570781
loop_
_publ_author_name
'Jeddi, Neda'
'Scott, Neil W. J.'
'Tanner, Theo'
'Beaumont, Simon K.'
'Fairlamb, Ian J. S.'

_publ_section_title
;
 Evidence for Suzuki-Miyaura cross-couplings catalyzed by ligated
 Pd<sub>3</sub>-clusters: from cradle to grave.
;
_journal_issue 8
_journal_name_full 'Chemical science'
_journal_page_first 2763
_journal_page_last 2777
_journal_paper_doi 10.1039/d3sc06447f
_journal_volume 15
_journal_year 2024
_chemical_formula_moiety 'C78 H65 Cl P5 Pd3, F6 Sb'
_chemical_formula_sum 'C78 H65 Cl F6 P5 Pd3 Sb'
_chemical_formula_weight 1747.55
_space_group_crystal_system monoclinic
_space_group_IT_number 14
_space_group_name_Hall '-P 2ybc'
_space_group_name_H-M_alt 'P 1 21/c 1'
_atom_sites_solution_hydrogens geom
_atom_sites_solution_primary dual
_audit_creation_date 2023-07-12
_audit_creation_method
;
Olex2 1.5
(compiled 2023.03.06 svn.rbb2c1857 for OlexSys, GUI svn.r6748)
;
_audit_update_record
;
2023-07-12 deposited with the CCDC.	2024-01-09 downloaded from the CCDC.
;
_cell_angle_alpha 90
_cell_angle_beta 93.5087(8)
_cell_angle_gamma 90
_cell_formula_units_Z 4
_cell_length_a 15.28922(15)
_cell_length_b 16.70934(13)
_cell_length_c 27.2586(2)
_cell_measurement_reflns_used 13102
_cell_measurement_temperature 110.00(10)
_cell_measurement_theta_max 70.8370
_cell_measurement_theta_min 4.1820
_cell_volume 6950.78(10)
_computing_cell_refinement 'CrysAlisPro 1.171.40.63a (Rigaku OD, 2019)'
_computing_data_collection 'CrysAlisPro 1.171.40.63a (Rigaku OD, 2019)'
_computing_data_reduction 'CrysAlisPro 1.171.40.63a (Rigaku OD, 2019)'
_computing_molecular_graphics 'Olex2 1.5 (Dolomanov et al., 2009)'
_computing_publication_material 'Olex2 1.5 (Dolomanov et al., 2009)'
_computing_structure_refinement 'SHELXL 2018/3 (Sheldrick, 2015)'
_computing_structure_solution 'ShelXT n/a (Sheldrick, 2015)'
_diffrn_ambient_environment N~2~
_diffrn_ambient_temperature 110.00(10)
_diffrn_detector 'CCD plate'
_diffrn_detector_area_resol_mean 16.1450
_diffrn_detector_type Eos
_diffrn_measured_fraction_theta_full 0.998
_diffrn_measured_fraction_theta_max 0.980
_diffrn_measurement_details
;
List of Runs (angles in degrees, time in seconds):

  # Type    Start    End  Width  t~exp~   \w     \q     \k     \f   Frames
#--------------------------------------------------------------------------
  1  \w    -30.00  16.00   1.00    2.50    --    0.00  77.00-180.00   46
  2  \w    -26.00  39.00   1.00    2.50    --    0.00  77.00   0.00   65
  3  \w     35.00 121.00   1.00   10.00    --   54.00  57.00-180.00   86
  4  \w     35.00  75.00   1.00   10.00    --   54.00 -57.00 150.00   40
  5  \w     10.00 119.00   1.00   10.00    --   54.00  19.00 120.00  109
  6  \w     54.00  98.00   1.00   10.00    --   54.00-125.00 -90.00   44
  7  \w     29.00  56.00   1.00   10.00    --   54.00-125.00 150.00   27
  8  \w    108.00 149.00   1.00   10.00    --  108.00  77.00   0.00   41
  9  \w    104.00 152.00   1.00   10.00    --  108.00  77.00  60.00   48
 10  \w     38.00  79.00   1.00   10.00    --  108.00 -77.00  30.00   41
 11  \w     64.00 127.00   1.00   10.00    --  108.00 -63.00  30.00   63
 12  \w     61.00 142.00   1.00   10.00    --  108.00 178.00  30.00   81
 13  \w     84.00 175.00   1.00   10.00    --  108.00  37.00-180.00   91
 14  \w    110.00 177.00   1.00   10.00    --  108.00  77.00  30.00   67
 15  \w     89.00 114.00   1.00   10.00    --  108.00 -77.00  30.00   25
 16  \w     67.00 132.00   1.00   10.00    --  108.00 178.00  60.00   65
;
_diffrn_measurement_device 'four-circle diffractometer'
_diffrn_measurement_device_type 'SuperNova, Dual, Cu at home/near, Eos'
_diffrn_measurement_method '\w scans'
_diffrn_orient_matrix_type 'CrysAlisPro convention (1999,Acta A55,543-557)'
_diffrn_orient_matrix_UB_11 -0.0991324000
_diffrn_orient_matrix_UB_12 0.0101839000
_diffrn_orient_matrix_UB_13 -0.0120613000
_diffrn_orient_matrix_UB_21 0.0190184000
_diffrn_orient_matrix_UB_22 0.0572718000
_diffrn_orient_matrix_UB_23 -0.0423410000
_diffrn_orient_matrix_UB_31 0.0011359000
_diffrn_orient_matrix_UB_32 -0.0715335000
_diffrn_orient_matrix_UB_33 -0.0356089000
_diffrn_radiation_monochromator mirror
_diffrn_radiation_probe x-ray
_diffrn_radiation_type 'Cu K\a'
_diffrn_radiation_wavelength 1.54184
_diffrn_reflns_av_R_equivalents 0.0286
_diffrn_reflns_av_unetI/netI 0.0361
_diffrn_reflns_Laue_measured_fraction_full 0.998
_diffrn_reflns_Laue_measured_fraction_max 0.980
_diffrn_reflns_limit_h_max 17
_diffrn_reflns_limit_h_min -18
_diffrn_reflns_limit_k_max 10
_diffrn_reflns_limit_k_min -20
_diffrn_reflns_limit_l_max 32
_diffrn_reflns_limit_l_min -33
_diffrn_reflns_number 28086
_diffrn_reflns_point_group_measured_fraction_full 0.998
_diffrn_reflns_point_group_measured_fraction_max 0.980
_diffrn_reflns_theta_full 67.684
_diffrn_reflns_theta_max 71.214
_diffrn_reflns_theta_min 3.923
_diffrn_source 'micro-focus sealed X-ray tube'
_diffrn_source_type 'SuperNova (Cu) X-ray Source'
_exptl_absorpt_coefficient_mu 11.152
_exptl_absorpt_correction_T_max 1.000
_exptl_absorpt_correction_T_min 0.705
_exptl_absorpt_correction_type gaussian
_exptl_absorpt_process_details
;
CrysAlisPro 1.171.40.63a (Rigaku Oxford Diffraction, 2019)
Numerical absorption correction based on gaussian integration over
			a multifaceted crystal model
Empirical absorption correction using spherical harmonics,
 implemented in SCALE3 ABSPACK scaling algorithm.
;
_exptl_crystal_colour 'clear colourless'
_exptl_crystal_colour_lustre clear
_exptl_crystal_colour_primary colourless
_exptl_crystal_density_diffrn 1.670
_exptl_crystal_description plate
_exptl_crystal_F_000 3472
_exptl_crystal_size_max 0.159
_exptl_crystal_size_mid 0.127
_exptl_crystal_size_min 0.036
_refine_diff_density_max 1.164
_refine_diff_density_min -0.853
_refine_diff_density_rms 0.093
_refine_ls_extinction_method none
_refine_ls_goodness_of_fit_ref 0.996
_refine_ls_hydrogen_treatment constr
_refine_ls_matrix_type full
_refine_ls_number_parameters 847
_refine_ls_number_reflns 13206
_refine_ls_number_restraints 0
_refine_ls_restrained_S_all 0.996
_refine_ls_R_factor_all 0.0366
_refine_ls_R_factor_gt 0.0303
_refine_ls_shift/su_max 0.002
_refine_ls_shift/su_mean 0.000
_refine_ls_structure_factor_coef Fsqd
_refine_ls_weighting_details 'w=1/[\s^2^(Fo^2^)+(0.0465P)^2^+4.7090P] where P=(Fo^2^+2Fc^2^)/3'
_refine_ls_weighting_scheme calc
_refine_ls_wR_factor_gt 0.0776
_refine_ls_wR_factor_ref 0.0827
_reflns_Friedel_coverage 0.000
_reflns_number_gt 11559
_reflns_number_total 13206
_reflns_threshold_expression 'I > 2\s(I)'
_cod_data_source_file d3sc06447f2.cif
_cod_data_source_block ijsf1923
_cod_depositor_comments 'Adding full bibliography for 1570781.cif.'
_cod_original_cell_volume 6950.79(11)
_cod_database_code 1570781
_shelx_shelxl_version_number 2018/3
_chemical_oxdiff_formula 'c78 h65 Cl1 f6 p5 Pd3 Sb1'
_chemical_oxdiff_usercomment 'Neda Jeddi NEJ-1-ab62-low concentrated'
_shelx_space_group_comment
;
The symmetry employed for this shelxl refinement is uniquely defined
by the following loop, which should always be used as a source of
symmetry information in preference to the above space-group names.
They are only intended as comments.
;
_reflns_odcompleteness_completeness 99.81
_reflns_odcompleteness_iscentric 1
_reflns_odcompleteness_theta 66.97
_olex2_refinement_description
;
1. Fixed Uiso
 At 1.2 times of:
  All C(H) groups
2.a Aromatic/amide H refined with riding coordinates:
 C36(H36), C66(H66), C38(H38), C60(H60), C2(H2), C65(H65), C56(H56), C54(H54),
 C71(H71), C68(H68), C20(H20), C26(H26), C17(H17), C51(H51), C53(H53), C4(H4),
 C62(H62), C59(H59), C72(H72), C42(H42), C76(H76), C39(H39), C78(H78), C27(H27),
  C63(H63), C77(H77), C64(H64), C35(H35), C34(H34), C48(H48), C14(H14),
 C32(H32), C3(H3), C30(H30), C52(H52), C18(H18), C40(H40), C44(H44), C57(H57),
 C41(H41), C28(H28), C8(H8), C6(H6), C5(H5), C69(H69), C58(H58), C33(H33),
 C50(H50), C74(H74), C45(H45), C9(H9), C21(H21), C24(H24), C12(H12), C22(H22),
 C70(H70), C11(H11), C75(H75), C16(H16), C29(H29), C47(H47), C15(H15), C23(H23),
  C46(H46), C10(H10)
;
_olex2_date_sample_data_collection 2019-11-15
_olex2_submission_special_instructions 'No special instructions were received'
_oxdiff_exptl_absorpt_empirical_details
;
Empirical correction (ABSPACK) includes:
- Absorption correction using spherical harmonics
- Frame scaling
;
_oxdiff_exptl_absorpt_empirical_full_max 1.424
_oxdiff_exptl_absorpt_empirical_full_min 0.779

loop_
_space_group_symop_operation_xyz
'x, y, z'
'-x, y+1/2, -z+1/2'
'-x, -y, -z'
'x, -y-1/2, z-1/2'

loop_
_atom_site_label
_atom_site_type_symbol
_atom_site_fract_x
_atom_site_fract_y
_atom_site_fract_z
_atom_site_U_iso_or_equiv
_atom_site_adp_type
_atom_site_occupancy
_atom_site_site_symmetry_order
_atom_site_calc_flag
_atom_site_refinement_flags_posn
_atom_site_refinement_flags_adp
_atom_site_refinement_flags_occupancy
_atom_site_disorder_assembly
_atom_site_disorder_group
Pd2 Pd 0.31715(2) 0.76060(2) 0.38121(2) 0.01221(6) Uani 1 1 d . . . . .
Sb1 Sb 0.14420(2) 0.24353(2) 0.44715(2) 0.02801(7) Uani 1 1 d . . . . .
Pd1 Pd 0.44661(2) 0.76432(2) 0.30720(2) 0.01557(6) Uani 1 1 d . . . . .
Pd3 Pd 0.26389(2) 0.77940(2) 0.27758(2) 0.01508(6) Uani 1 1 d . . . . .
P4 P 0.18209(5) 0.76315(4) 0.34049(3) 0.01313(14) Uani 1 1 d . . . . .
Cl1 Cl 0.38465(5) 0.79290(5) 0.22654(3) 0.02558(17) Uani 1 1 d . . . . .
P5 P 0.16284(5) 0.76868(5) 0.21281(3) 0.01729(16) Uani 1 1 d . . . . .
P2 P 0.46533(5) 0.75637(5) 0.38772(3) 0.01518(15) Uani 1 1 d . . . . .
P3 P 0.27229(5) 0.74348(4) 0.45969(3) 0.01473(15) Uani 1 1 d . . . . .
P1 P 0.58394(5) 0.74341(5) 0.28122(3) 0.01825(16) Uani 1 1 d . . . . .
F2 F 0.14593(18) 0.16097(13) 0.49346(9) 0.0505(7) Uani 1 1 d . . . . .
F3 F 0.14004(19) 0.32718(14) 0.40150(9) 0.0534(7) Uani 1 1 d . . . . .
F5 F 0.04856(18) 0.19506(17) 0.41275(9) 0.0560(7) Uani 1 1 d . . . . .
F4 F 0.0680(2) 0.29968(16) 0.48511(10) 0.0606(8) Uani 1 1 d . . . . .
F1 F 0.2392(2) 0.29217(19) 0.48066(12) 0.0723(9) Uani 1 1 d . . . . .
C36 C 0.6945(2) 0.6832(2) 0.35832(12) 0.0244(7) Uani 1 1 d . . . . .
H36 H 0.656961 0.637845 0.356835 0.029 Uiso 1 1 calc R U . . .
C66 C 0.1176(2) 0.64955(19) 0.46119(11) 0.0198(6) Uani 1 1 d . . . . .
H66 H 0.085441 0.698084 0.462459 0.024 Uiso 1 1 calc R U . . .
C31 C 0.6789(2) 0.7468(2) 0.32565(12) 0.0215(7) Uani 1 1 d . . . . .
C38 C 0.6136(2) 0.8365(2) 0.43350(13) 0.0271(7) Uani 1 1 d . . . . .
H38 H 0.645365 0.787870 0.431881 0.033 Uiso 1 1 calc R U . . .
C7 C 0.0456(2) 0.7641(2) 0.22118(12) 0.0282(8) Uani 1 1 d . . . . .
C60 C 0.2238(2) 0.90163(19) 0.45590(12) 0.0199(6) Uani 1 1 d . . . . .
H60 H 0.264526 0.904594 0.430979 0.024 Uiso 1 1 calc R U . . .
C2 C 0.1048(2) 0.8403(2) 0.12438(11) 0.0213(7) Uani 1 1 d . . . . .
H2 H 0.064277 0.797181 0.121538 0.026 Uiso 1 1 calc R U . . .
C65 C 0.0731(2) 0.5765(2) 0.45877(12) 0.0244(7) Uani 1 1 d . . . . .
H65 H 0.010908 0.575394 0.458205 0.029 Uiso 1 1 calc R U . . .
C56 C 0.1468(2) 0.8242(2) 0.51392(13) 0.0307(8) Uani 1 1 d . . . . .
H56 H 0.135576 0.774716 0.529466 0.037 Uiso 1 1 calc R U . . .
C54 C 0.4194(2) 0.7894(2) 0.51835(12) 0.0235(7) Uani 1 1 d . . . . .
H54 H 0.429015 0.825833 0.492467 0.028 Uiso 1 1 calc R U . . .
C71 C -0.0218(2) 0.6016(2) 0.32664(14) 0.0346(9) Uani 1 1 d . . . . .
H71 H -0.083903 0.601857 0.322400 0.042 Uiso 1 1 calc R U . . .
F6 F 0.2192(2) 0.1863(2) 0.40882(12) 0.0777(10) Uani 1 1 d . . . . .
C68 C 0.1590(2) 0.59996(19) 0.34059(11) 0.0216(7) Uani 1 1 d . . . . .
H68 H 0.221049 0.599204 0.345634 0.026 Uiso 1 1 calc R U . . .
C20 C 0.5225(3) 0.6191(2) 0.22134(13) 0.0333(8) Uani 1 1 d . . . . .
H20 H 0.468766 0.647821 0.219887 0.040 Uiso 1 1 calc R U . . .
C26 C 0.6508(2) 0.7972(2) 0.19258(13) 0.0292(8) Uani 1 1 d . . . . .
H26 H 0.663343 0.742696 0.185877 0.035 Uiso 1 1 calc R U . . .
C17 C 0.2683(3) 0.6035(2) 0.12364(16) 0.0436(11) Uani 1 1 d . . . . .
H17 H 0.297199 0.603553 0.093757 0.052 Uiso 1 1 calc R U . . .
C51 C 0.3913(2) 0.6858(2) 0.59466(12) 0.0278(8) Uani 1 1 d . . . . .
H51 H 0.381235 0.650522 0.621047 0.033 Uiso 1 1 calc R U . . .
C53 C 0.4757(2) 0.7894(2) 0.56046(13) 0.0295(8) Uani 1 1 d . . . . .
H53 H 0.524058 0.825195 0.562917 0.035 Uiso 1 1 calc R U . . .
C1 C 0.1650(2) 0.84476(19) 0.16505(11) 0.0189(6) Uani 1 1 d . . . . .
C55 C 0.2069(2) 0.82809(19) 0.47761(11) 0.0183(6) Uani 1 1 d . . . . .
C37 C 0.5272(2) 0.8398(2) 0.41479(11) 0.0188(6) Uani 1 1 d . . . . .
C4 C 0.1621(2) 0.9616(2) 0.09260(13) 0.0296(8) Uani 1 1 d . . . . .
H4 H 0.161208 1.001370 0.067694 0.036 Uiso 1 1 calc R U . . .
C19 C 0.5946(2) 0.6478(2) 0.24993(12) 0.0245(7) Uani 1 1 d . . . . .
C62 C 0.2551(2) 0.5792(2) 0.45927(11) 0.0222(7) Uani 1 1 d . . . . .
H62 H 0.317156 0.579752 0.459004 0.027 Uiso 1 1 calc R U . . .
C59 C 0.1816(2) 0.9707(2) 0.47050(13) 0.0272(7) Uani 1 1 d . . . . .
H59 H 0.194684 1.020964 0.456344 0.033 Uiso 1 1 calc R U . . .
C72 C 0.0237(2) 0.6736(2) 0.33002(12) 0.0239(7) Uani 1 1 d . . . . .
H72 H -0.007245 0.722869 0.327068 0.029 Uiso 1 1 calc R U . . .
C42 C 0.4826(2) 0.9126(2) 0.41653(12) 0.0238(7) Uani 1 1 d . . . . .
H42 H 0.423783 0.916164 0.403369 0.029 Uiso 1 1 calc R U . . .
C61 C 0.2087(2) 0.65178(18) 0.46176(10) 0.0165(6) Uani 1 1 d . . . . .
C76 C 0.0183(3) 0.9832(3) 0.3766(2) 0.0595(14) Uani 1 1 d . . . . .
H76 H -0.016209 1.028980 0.382776 0.071 Uiso 1 1 calc R U . . .
C39 C 0.6541(2) 0.9039(2) 0.45463(13) 0.0319(8) Uani 1 1 d . . . . .
H39 H 0.713190 0.900831 0.467487 0.038 Uiso 1 1 calc R U . . .
C67 C 0.1145(2) 0.67365(18) 0.33771(11) 0.0175(6) Uani 1 1 d . . . . .
C78 C 0.0454(2) 0.8429(2) 0.38620(12) 0.0262(7) Uani 1 1 d . . . . .
H78 H 0.031389 0.793195 0.400727 0.031 Uiso 1 1 calc R U . . .
C43 C 0.5096(2) 0.6645(2) 0.41352(12) 0.0223(7) Uani 1 1 d . . . . .
C27 C 0.6731(2) 0.8571(3) 0.15983(14) 0.0379(10) Uani 1 1 d . . . . .
H27 H 0.700925 0.843111 0.130800 0.046 Uiso 1 1 calc R U . . .
C25 C 0.6103(2) 0.8177(2) 0.23481(12) 0.0229(7) Uani 1 1 d . . . . .
C63 C 0.2106(2) 0.5071(2) 0.45720(12) 0.0255(7) Uani 1 1 d . . . . .
H63 H 0.242281 0.458337 0.455789 0.031 Uiso 1 1 calc R U . . .
C77 C -0.0003(2) 0.9112(3) 0.39736(15) 0.0408(10) Uani 1 1 d . . . . .
H77 H -0.045353 0.908143 0.419816 0.049 Uiso 1 1 calc R U . . .
C64 C 0.1198(3) 0.5057(2) 0.45718(13) 0.0293(8) Uani 1 1 d . . . . .
H64 H 0.089654 0.455994 0.456081 0.035 Uiso 1 1 calc R U . . .
C35 C 0.7652(2) 0.6863(2) 0.39303(13) 0.0302(8) Uani 1 1 d . . . . .
H35 H 0.775785 0.643008 0.415203 0.036 Uiso 1 1 calc R U . . .
C34 C 0.8199(2) 0.7523(2) 0.39528(14) 0.0312(8) Uani 1 1 d . . . . .
H34 H 0.868432 0.754377 0.418724 0.037 Uiso 1 1 calc R U . . .
C48 C 0.5533(2) 0.6589(2) 0.46024(13) 0.0309(8) Uani 1 1 d . . . . .
H48 H 0.563347 0.705597 0.479678 0.037 Uiso 1 1 calc R U . . .
C14 C 0.1850(3) 0.6044(2) 0.21024(13) 0.0382(10) Uani 1 1 d . . . . .
H14 H 0.156261 0.604075 0.240177 0.046 Uiso 1 1 calc R U . . .
C32 C 0.7335(2) 0.8126(2) 0.32866(13) 0.0277(7) Uani 1 1 d . . . . .
H32 H 0.722969 0.856323 0.306833 0.033 Uiso 1 1 calc R U . . .
C3 C 0.1043(2) 0.8982(2) 0.08844(12) 0.0265(7) Uani 1 1 d . . . . .
H3 H 0.063878 0.894556 0.060632 0.032 Uiso 1 1 calc R U . . .
C13 C 0.1933(2) 0.67512(19) 0.18459(12) 0.0204(6) Uani 1 1 d . . . . .
C30 C 0.5894(2) 0.8967(2) 0.24305(14) 0.0318(8) Uani 1 1 d . . . . .
H30 H 0.559201 0.910592 0.271294 0.038 Uiso 1 1 calc R U . . .
C52 C 0.4616(2) 0.7378(2) 0.59862(13) 0.0292(8) Uani 1 1 d . . . . .
H52 H 0.499880 0.737936 0.627405 0.035 Uiso 1 1 calc R U . . .
C18 C 0.2349(3) 0.6743(2) 0.14114(14) 0.0351(9) Uani 1 1 d . . . . .
H18 H 0.240758 0.722475 0.123134 0.042 Uiso 1 1 calc R U . . .
C40 C 0.6090(2) 0.9747(2) 0.45694(13) 0.0301(8) Uani 1 1 d . . . . .
H40 H 0.636538 1.020146 0.472039 0.036 Uiso 1 1 calc R U . . .
C44 C 0.4952(2) 0.5948(2) 0.38621(13) 0.0279(8) Uani 1 1 d . . . . .
H44 H 0.464807 0.597888 0.354796 0.033 Uiso 1 1 calc R U . . .
C57 C 0.1031(3) 0.8933(3) 0.52736(16) 0.0430(11) Uani 1 1 d . . . . .
H57 H 0.061022 0.890612 0.551547 0.052 Uiso 1 1 calc R U . . .
C41 C 0.5234(2) 0.9799(2) 0.43728(13) 0.0290(8) Uani 1 1 d . . . . .
H41 H 0.492699 1.029326 0.437999 0.035 Uiso 1 1 calc R U . . .
C73 C 0.1125(2) 0.84693(19) 0.35344(12) 0.0207(7) Uani 1 1 d . . . . .
C28 C 0.6552(3) 0.9362(3) 0.16921(16) 0.0408(10) Uani 1 1 d . . . . .
H28 H 0.672496 0.976848 0.147425 0.049 Uiso 1 1 calc R U . . .
C8 C 0.0087(3) 0.8320(3) 0.24099(14) 0.0367(9) Uani 1 1 d . . . . .
H8 H 0.044945 0.876310 0.250217 0.044 Uiso 1 1 calc R U . . .
C6 C 0.2229(2) 0.9087(2) 0.16913(12) 0.0245(7) Uani 1 1 d . . . . .
H6 H 0.263730 0.912360 0.196739 0.029 Uiso 1 1 calc R U . . .
C5 C 0.2213(3) 0.9674(2) 0.13282(14) 0.0312(8) Uani 1 1 d . . . . .
H5 H 0.260781 1.011249 0.135695 0.037 Uiso 1 1 calc R U . . .
C49 C 0.3488(2) 0.73635(18) 0.51386(11) 0.0179(6) Uani 1 1 d . . . . .
C69 C 0.1136(2) 0.5289(2) 0.33616(12) 0.0278(8) Uani 1 1 d . . . . .
H69 H 0.144248 0.479441 0.337727 0.033 Uiso 1 1 calc R U . . .
C58 C 0.1209(3) 0.9657(2) 0.50554(15) 0.0365(9) Uani 1 1 d . . . . .
H58 H 0.090824 1.012546 0.514867 0.044 Uiso 1 1 calc R U . . .
C33 C 0.8034(2) 0.8152(2) 0.36321(14) 0.0333(8) Uani 1 1 d . . . . .
H33 H 0.840590 0.860797 0.364918 0.040 Uiso 1 1 calc R U . . .
C50 C 0.3353(2) 0.6844(2) 0.55277(11) 0.0226(7) Uani 1 1 d . . . . .
H50 H 0.287600 0.647877 0.550507 0.027 Uiso 1 1 calc R U . . .
C74 C 0.1330(3) 0.9215(2) 0.33503(17) 0.0433(10) Uani 1 1 d . . . . .
H74 H 0.179902 0.926413 0.313884 0.052 Uiso 1 1 calc R U . . .
C45 C 0.5241(3) 0.5212(2) 0.40381(16) 0.0382(9) Uani 1 1 d . . . . .
H45 H 0.513867 0.474298 0.384622 0.046 Uiso 1 1 calc R U . . .
C9 C -0.0800(3) 0.8355(3) 0.24738(16) 0.0506(13) Uani 1 1 d . . . . .
H9 H -0.105170 0.882010 0.260789 0.061 Uiso 1 1 calc R U . . .
C21 C 0.5295(3) 0.5483(2) 0.19498(15) 0.0434(10) Uani 1 1 d . . . . .
H21 H 0.480827 0.529313 0.174950 0.052 Uiso 1 1 calc R U . . .
C24 C 0.6716(3) 0.6045(2) 0.25131(14) 0.0360(9) Uani 1 1 d . . . . .
H24 H 0.721543 0.623870 0.270122 0.043 Uiso 1 1 calc R U . . .
C12 C -0.0076(3) 0.7013(3) 0.20655(15) 0.0503(13) Uani 1 1 d . . . . .
H12 H 0.016341 0.655141 0.192026 0.060 Uiso 1 1 calc R U . . .
C22 C 0.6071(4) 0.5057(2) 0.19788(15) 0.0479(12) Uani 1 1 d . . . . .
H22 H 0.611618 0.456820 0.180374 0.058 Uiso 1 1 calc R U . . .
C70 C 0.0226(3) 0.5297(2) 0.32939(13) 0.0339(9) Uani 1 1 d . . . . .
H70 H -0.008929 0.480710 0.326663 0.041 Uiso 1 1 calc R U . . .
C11 C -0.0969(3) 0.7060(4) 0.21324(18) 0.0700(18) Uani 1 1 d . . . . .
H11 H -0.133933 0.662713 0.202937 0.084 Uiso 1 1 calc R U . . .
C75 C 0.0863(4) 0.9889(3) 0.3470(2) 0.0674(16) Uani 1 1 d . . . . .
H75 H 0.101946 1.039631 0.334442 0.081 Uiso 1 1 calc R U . . .
C16 C 0.2601(3) 0.5330(2) 0.14907(14) 0.0370(9) Uani 1 1 d . . . . .
H16 H 0.282870 0.484407 0.136941 0.044 Uiso 1 1 calc R U . . .
C29 C 0.6119(3) 0.9561(3) 0.21063(16) 0.0422(10) Uani 1 1 d . . . . .
H29 H 0.597589 1.010312 0.216827 0.051 Uiso 1 1 calc R U . . .
C47 C 0.5817(3) 0.5851(3) 0.47780(15) 0.0452(11) Uani 1 1 d . . . . .
H47 H 0.610952 0.581390 0.509492 0.054 Uiso 1 1 calc R U . . .
C15 C 0.2184(3) 0.5340(2) 0.19224(15) 0.0451(11) Uani 1 1 d . . . . .
H15 H 0.212474 0.485700 0.210076 0.054 Uiso 1 1 calc R U . . .
C23 C 0.6771(3) 0.5340(3) 0.22597(15) 0.0478(12) Uani 1 1 d . . . . .
H23 H 0.730405 0.504552 0.228025 0.057 Uiso 1 1 calc R U . . .
C46 C 0.5683(3) 0.5165(2) 0.44991(16) 0.0456(11) Uani 1 1 d . . . . .
H46 H 0.589101 0.466311 0.462177 0.055 Uiso 1 1 calc R U . . .
C10 C -0.1316(3) 0.7705(4) 0.23399(17) 0.0659(18) Uani 1 1 d . . . . .
H10 H -0.192342 0.771388 0.239498 0.079 Uiso 1 1 calc R U . . .

loop_
_atom_site_aniso_label
_atom_site_aniso_U_11
_atom_site_aniso_U_22
_atom_site_aniso_U_33
_atom_site_aniso_U_23
_atom_site_aniso_U_13
_atom_site_aniso_U_12
Pd2 0.00940(10) 0.01698(11) 0.01020(10) -0.00020(8) 0.00014(8) 0.00003(7)
Sb1 0.02506(13) 0.02314(12) 0.03576(14) -0.00205(9) 0.00135(10) 0.00090(9)
Pd1 0.00960(11) 0.02536(12) 0.01172(11) -0.00024(8) 0.00038(8) 0.00127(8)
Pd3 0.00979(10) 0.02500(12) 0.01042(10) 0.00138(8) 0.00028(8) 0.00015(8)
P4 0.0105(3) 0.0180(4) 0.0110(3) -0.0003(3) 0.0012(3) -0.0003(3)
Cl1 0.0136(3) 0.0504(5) 0.0128(3) 0.0067(3) 0.0014(3) 0.0010(3)
P5 0.0119(3) 0.0284(4) 0.0115(3) 0.0008(3) -0.0005(3) 0.0004(3)
P2 0.0096(3) 0.0229(4) 0.0128(3) -0.0003(3) -0.0010(3) 0.0013(3)
P3 0.0156(4) 0.0174(4) 0.0113(3) -0.0010(3) 0.0017(3) -0.0013(3)
P1 0.0122(4) 0.0251(4) 0.0176(4) -0.0021(3) 0.0017(3) 0.0016(3)
F2 0.0735(18) 0.0271(11) 0.0481(15) 0.0043(11) -0.0192(13) 0.0095(12)
F3 0.0747(19) 0.0367(13) 0.0512(15) 0.0094(11) 0.0221(14) -0.0092(13)
F5 0.0562(17) 0.0615(17) 0.0475(15) 0.0166(13) -0.0186(13) -0.0270(14)
F4 0.077(2) 0.0453(15) 0.0635(18) 0.0127(13) 0.0338(15) 0.0308(14)
F1 0.0548(18) 0.076(2) 0.083(2) -0.0128(18) -0.0193(16) -0.0290(16)
C36 0.0179(16) 0.0296(18) 0.0263(17) -0.0043(14) 0.0047(13) 0.0050(13)
C66 0.0241(16) 0.0209(15) 0.0144(14) 0.0000(12) 0.0007(12) -0.0021(13)
C31 0.0142(15) 0.0315(18) 0.0191(16) -0.0030(13) 0.0021(13) 0.0051(13)
C38 0.0203(17) 0.0338(19) 0.0270(18) -0.0073(15) 0.0003(14) 0.0008(14)
C7 0.0143(16) 0.056(2) 0.0143(16) 0.0039(15) -0.0005(12) 0.0015(15)
C60 0.0155(15) 0.0227(16) 0.0213(16) -0.0062(13) -0.0004(12) -0.0033(12)
C2 0.0206(16) 0.0265(17) 0.0165(15) -0.0027(13) -0.0001(12) 0.0028(13)
C65 0.0226(16) 0.0320(18) 0.0186(16) 0.0000(14) 0.0028(13) -0.0073(14)
C56 0.036(2) 0.0308(19) 0.0265(18) -0.0047(15) 0.0149(16) -0.0015(16)
C54 0.0261(17) 0.0292(17) 0.0152(15) 0.0005(13) 0.0011(13) -0.0047(14)
C71 0.0243(18) 0.041(2) 0.038(2) -0.0038(17) -0.0037(15) -0.0160(16)
F6 0.077(2) 0.076(2) 0.083(2) -0.0155(18) 0.0272(18) 0.0306(18)
C68 0.0237(16) 0.0256(17) 0.0158(15) -0.0010(13) 0.0034(12) 0.0003(13)
C20 0.037(2) 0.034(2) 0.0287(19) -0.0025(16) 0.0028(16) -0.0031(16)
C26 0.0194(17) 0.042(2) 0.0261(18) 0.0007(16) 0.0006(14) 0.0018(15)
C17 0.056(3) 0.037(2) 0.042(2) 0.0056(18) 0.028(2) 0.015(2)
C51 0.0330(19) 0.0341(19) 0.0158(16) 0.0047(14) -0.0029(14) 0.0007(15)
C53 0.0265(18) 0.0351(19) 0.0262(18) -0.0062(15) -0.0024(14) -0.0086(15)
C1 0.0180(15) 0.0244(16) 0.0143(14) -0.0012(12) 0.0014(12) 0.0076(12)
C55 0.0161(15) 0.0217(15) 0.0172(15) -0.0049(12) 0.0009(12) -0.0015(12)
C37 0.0164(15) 0.0277(16) 0.0122(14) -0.0010(12) -0.0006(11) -0.0033(13)
C4 0.038(2) 0.0269(18) 0.0234(17) 0.0047(14) -0.0011(15) 0.0107(15)
C19 0.0275(17) 0.0280(17) 0.0182(15) -0.0003(13) 0.0038(13) 0.0048(14)
C62 0.0230(16) 0.0263(17) 0.0169(15) -0.0008(13) -0.0023(13) -0.0001(13)
C59 0.0257(18) 0.0218(17) 0.0332(19) -0.0078(14) -0.0048(15) -0.0003(14)
C72 0.0173(16) 0.0284(17) 0.0258(17) -0.0028(14) -0.0008(13) -0.0049(13)
C42 0.0207(16) 0.0277(17) 0.0229(16) 0.0061(14) -0.0003(13) -0.0019(13)
C61 0.0202(15) 0.0195(15) 0.0097(13) -0.0007(11) 0.0008(11) -0.0027(12)
C76 0.046(3) 0.053(3) 0.078(4) -0.030(3) -0.002(3) 0.028(2)
C39 0.0216(17) 0.045(2) 0.0281(19) -0.0114(16) -0.0026(14) -0.0067(16)
C67 0.0214(15) 0.0204(15) 0.0111(13) -0.0039(11) 0.0042(11) -0.0056(12)
C78 0.0173(16) 0.041(2) 0.0201(16) -0.0133(15) -0.0012(13) 0.0009(14)
C43 0.0191(16) 0.0255(17) 0.0220(16) 0.0012(13) -0.0005(13) 0.0050(13)
C27 0.0250(19) 0.065(3) 0.0247(19) 0.0127(18) 0.0087(15) 0.0005(18)
C25 0.0117(14) 0.0362(19) 0.0207(16) 0.0058(14) 0.0007(12) -0.0035(13)
C63 0.0325(19) 0.0210(16) 0.0225(17) -0.0004(13) -0.0035(14) 0.0010(14)
C77 0.0224(18) 0.058(3) 0.041(2) -0.031(2) -0.0032(16) 0.0097(18)
C64 0.039(2) 0.0240(17) 0.0247(17) -0.0007(14) -0.0002(15) -0.0139(15)
C35 0.0262(18) 0.0353(19) 0.0284(18) -0.0022(15) -0.0028(14) 0.0138(15)
C34 0.0160(17) 0.047(2) 0.031(2) -0.0080(16) -0.0026(14) 0.0050(15)
C48 0.037(2) 0.035(2) 0.0204(17) -0.0037(15) -0.0056(15) 0.0126(16)
C14 0.067(3) 0.0289(19) 0.0198(18) 0.0012(15) 0.0108(18) -0.0115(19)
C32 0.0211(17) 0.0346(19) 0.0273(18) 0.0005(15) 0.0015(14) -0.0004(14)
C3 0.0279(18) 0.0344(19) 0.0167(16) 0.0002(14) -0.0011(13) 0.0132(15)
C13 0.0185(15) 0.0247(16) 0.0176(15) 0.0016(13) -0.0033(12) -0.0042(13)
C30 0.0304(19) 0.035(2) 0.0303(19) 0.0058(16) 0.0059(15) 0.0041(16)
C52 0.0278(19) 0.040(2) 0.0186(17) -0.0043(15) -0.0066(14) 0.0021(15)
C18 0.043(2) 0.0286(19) 0.035(2) 0.0115(16) 0.0186(17) 0.0092(17)
C40 0.0312(19) 0.035(2) 0.0248(18) -0.0070(15) 0.0021(15) -0.0130(16)
C44 0.0278(18) 0.0261(17) 0.0284(18) 0.0026(14) -0.0102(14) 0.0015(14)
C57 0.042(2) 0.045(2) 0.045(2) -0.022(2) 0.0278(19) -0.0036(19)
C41 0.035(2) 0.0228(17) 0.0292(18) 0.0035(14) 0.0042(15) -0.0051(15)
C73 0.0156(15) 0.0234(16) 0.0227(16) -0.0059(13) -0.0020(12) 0.0045(12)
C28 0.031(2) 0.048(2) 0.044(2) 0.022(2) 0.0033(17) -0.0036(18)
C8 0.0277(19) 0.054(2) 0.0290(19) 0.0173(18) 0.0070(15) 0.0139(18)
C6 0.0239(17) 0.0280(17) 0.0207(16) -0.0007(13) -0.0053(13) 0.0037(14)
C5 0.037(2) 0.0215(17) 0.035(2) 0.0011(15) 0.0000(16) -0.0014(15)
C49 0.0172(15) 0.0215(15) 0.0150(15) -0.0026(12) 0.0011(12) 0.0001(12)
C69 0.040(2) 0.0215(17) 0.0223(17) -0.0016(13) 0.0030(15) -0.0027(15)
C58 0.031(2) 0.030(2) 0.049(2) -0.0223(18) 0.0073(17) 0.0034(16)
C33 0.0239(18) 0.043(2) 0.032(2) -0.0054(17) -0.0007(15) -0.0049(16)
C50 0.0250(17) 0.0283(17) 0.0142(15) -0.0020(13) -0.0002(13) -0.0043(14)
C74 0.049(3) 0.026(2) 0.057(3) 0.0071(19) 0.020(2) 0.0055(18)
C45 0.038(2) 0.0265(19) 0.049(2) -0.0029(17) -0.0104(18) 0.0025(16)
C9 0.029(2) 0.088(4) 0.036(2) 0.020(2) 0.0088(18) 0.027(2)
C21 0.058(3) 0.036(2) 0.036(2) -0.0085(18) 0.003(2) -0.010(2)
C24 0.037(2) 0.045(2) 0.0262(19) -0.0050(17) 0.0032(16) 0.0145(18)
C12 0.026(2) 0.093(4) 0.033(2) -0.028(2) 0.0068(17) -0.022(2)
C22 0.086(4) 0.028(2) 0.029(2) -0.0083(17) 0.003(2) 0.008(2)
C70 0.044(2) 0.0301(19) 0.0276(19) -0.0046(15) 0.0026(16) -0.0163(17)
C11 0.023(2) 0.138(5) 0.049(3) -0.038(3) 0.004(2) -0.029(3)
C75 0.084(4) 0.025(2) 0.094(4) 0.007(2) 0.014(3) 0.021(2)
C16 0.050(2) 0.0262(19) 0.035(2) -0.0007(16) 0.0062(18) 0.0072(17)
C29 0.040(2) 0.038(2) 0.048(3) 0.0141(19) 0.0039(19) -0.0002(18)
C47 0.057(3) 0.044(2) 0.032(2) 0.0046(18) -0.0158(19) 0.019(2)
C15 0.078(3) 0.0244(19) 0.033(2) 0.0038(16) 0.009(2) -0.009(2)
C23 0.067(3) 0.046(2) 0.031(2) -0.0040(19) 0.005(2) 0.030(2)
C46 0.057(3) 0.030(2) 0.047(3) 0.0088(19) -0.013(2) 0.0142(19)
C10 0.0133(19) 0.152(6) 0.032(2) -0.006(3) -0.0019(17) 0.007(3)

loop_
_atom_type_symbol
_atom_type_description
_atom_type_scat_dispersion_real
_atom_type_scat_dispersion_imag
_atom_type_scat_source
C C 0.0181 0.0091 'International Tables Vol C Tables 4.2.6.8 and 6.1.1.4'
H H 0.0000 0.0000 'International Tables Vol C Tables 4.2.6.8 and 6.1.1.4'
Cl Cl 0.3639 0.7018 'International Tables Vol C Tables 4.2.6.8 and 6.1.1.4'
F F 0.0727 0.0534 'International Tables Vol C Tables 4.2.6.8 and 6.1.1.4'
P P 0.2955 0.4335 'International Tables Vol C Tables 4.2.6.8 and 6.1.1.4'
Pd Pd 0.1215 3.9337 'International Tables Vol C Tables 4.2.6.8 and 6.1.1.4'
Sb Sb -0.0562 5.8946 'International Tables Vol C Tables 4.2.6.8 and 6.1.1.4'

loop_
_exptl_crystal_face_index_h
_exptl_crystal_face_index_k
_exptl_crystal_face_index_l
_exptl_crystal_face_perp_dist
1 0 0 0.0180
-1 0 0 0.0180
2 -1 -2 0.0387
0 1 -2 0.0836
0 -1 0 0.0584
0 -1 -2 0.0672
0 0 -1 0.0771
-1 -2 2 0.0726
-1 -1 1 0.0644
1 1 -1 0.0592
0 1 2 0.0601
0 0 1 0.0689
0 -1 2 0.0721
0 2 -1 0.0768

loop_
_geom_angle_atom_site_label_1
_geom_angle_atom_site_label_2
_geom_angle_atom_site_label_3
_geom_angle
_geom_angle_site_symmetry_1
_geom_angle_site_symmetry_3
_geom_angle_publ_flag
Pd3 Pd2 Pd1 59.116(7) . . ?
P4 Pd2 Pd1 107.20(2) . . ?
P4 Pd2 Pd3 48.318(19) . . ?
P4 Pd2 P3 98.15(3) . . ?
P2 Pd2 Pd1 48.34(2) . . ?
P2 Pd2 Pd3 107.40(2) . . ?
P2 Pd2 P4 155.47(3) . . ?
P2 Pd2 P3 106.07(3) . . ?
P3 Pd2 Pd1 154.09(2) . . ?
P3 Pd2 Pd3 146.47(2) . . ?
F2 Sb1 F3 178.58(12) . . ?
F2 Sb1 F5 89.85(11) . . ?
F3 Sb1 F5 89.79(12) . . ?
F4 Sb1 F2 88.85(12) . . ?
F4 Sb1 F3 89.78(11) . . ?
F4 Sb1 F5 90.00(15) . . ?
F4 Sb1 F6 179.14(16) . . ?
F1 Sb1 F2 90.72(13) . . ?
F1 Sb1 F3 89.65(14) . . ?
F1 Sb1 F5 179.41(14) . . ?
F1 Sb1 F4 90.19(15) . . ?
F1 Sb1 F6 90.65(16) . . ?
F6 Sb1 F2 90.92(14) . . ?
F6 Sb1 F3 90.45(14) . . ?
F6 Sb1 F5 89.17(15) . . ?
Pd3 Pd1 Pd2 60.381(7) . . ?
Cl1 Pd1 Pd2 113.196(19) . . ?
Cl1 Pd1 Pd3 53.083(18) . . ?
P2 Pd1 Pd2 50.21(2) . . ?
P2 Pd1 Pd3 110.54(2) . . ?
P2 Pd1 Cl1 161.90(3) . . ?
P2 Pd1 P1 103.55(3) . . ?
P1 Pd1 Pd2 152.69(2) . . ?
P1 Pd1 Pd3 145.43(2) . . ?
P1 Pd1 Cl1 93.75(3) . . ?
Pd1 Pd3 Pd2 60.503(7) . . ?
P4 Pd3 Pd2 50.84(2) . . ?
P4 Pd3 Pd1 111.08(2) . . ?
P4 Pd3 Cl1 164.10(3) . . ?
P4 Pd3 P5 101.72(3) . . ?
Cl1 Pd3 Pd2 113.284(19) . . ?
Cl1 Pd3 Pd1 53.049(18) . . ?
P5 Pd3 Pd2 151.57(2) . . ?
P5 Pd3 Pd1 144.30(2) . . ?
P5 Pd3 Cl1 93.88(3) . . ?
Pd3 P4 Pd2 80.85(3) . . ?
C67 P4 Pd2 120.00(11) . . ?
C67 P4 Pd3 114.72(10) . . ?
C73 P4 Pd2 116.45(10) . . ?
C73 P4 Pd3 115.25(11) . . ?
C73 P4 C67 107.79(15) . . ?
Pd1 Cl1 Pd3 73.87(2) . . ?
C7 P5 Pd3 122.09(11) . . ?
C1 P5 Pd3 117.23(11) . . ?
C1 P5 C7 100.35(16) . . ?
C13 P5 Pd3 102.49(10) . . ?
C13 P5 C7 107.27(16) . . ?
C13 P5 C1 106.37(14) . . ?
Pd1 P2 Pd2 81.45(3) . . ?
C37 P2 Pd2 120.15(11) . . ?
C37 P2 Pd1 113.07(10) . . ?
C43 P2 Pd2 114.04(11) . . ?
C43 P2 Pd1 117.61(11) . . ?
C43 P2 C37 108.73(15) . . ?
C55 P3 Pd2 110.69(11) . . ?
C55 P3 C61 110.09(14) . . ?
C55 P3 C49 99.74(14) . . ?
C61 P3 Pd2 108.89(10) . . ?
C61 P3 C49 103.70(14) . . ?
C49 P3 Pd2 123.01(11) . . ?
C31 P1 Pd1 119.76(11) . . ?
C19 P1 Pd1 112.93(12) . . ?
C19 P1 C31 104.26(15) . . ?
C19 P1 C25 103.91(16) . . ?
C25 P1 Pd1 110.80(11) . . ?
C25 P1 C31 103.66(15) . . ?
C31 C36 H36 120.0 . . ?
C35 C36 H36 120.0 . . ?
C35 C36 C31 120.0(3) . . ?
C65 C66 H66 119.7 . . ?
C61 C66 H66 119.7 . . ?
C61 C66 C65 120.5(3) . . ?
C36 C31 P1 119.6(3) . . ?
C32 C31 P1 121.0(3) . . ?
C32 C31 C36 119.3(3) . . ?
C37 C38 H38 119.7 . . ?
C37 C38 C39 120.7(3) . . ?
C39 C38 H38 119.7 . . ?
C8 C7 P5 116.1(3) . . ?
C12 C7 P5 124.5(3) . . ?
C12 C7 C8 119.3(4) . . ?
C55 C60 H60 119.7 . . ?
C59 C60 H60 119.7 . . ?
C59 C60 C55 120.5(3) . . ?
C1 C2 H2 120.0 . . ?
C3 C2 H2 120.0 . . ?
C3 C2 C1 120.1(3) . . ?
C66 C65 H65 120.1 . . ?
C64 C65 C66 119.8(3) . . ?
C64 C65 H65 120.1 . . ?
C55 C56 H56 120.1 . . ?
C55 C56 C57 119.8(3) . . ?
C57 C56 H56 120.1 . . ?
C53 C54 H54 119.7 . . ?
C53 C54 C49 120.5(3) . . ?
C49 C54 H54 119.7 . . ?
C72 C71 H71 119.7 . . ?
C70 C71 H71 119.7 . . ?
C70 C71 C72 120.6(3) . . ?
C67 C68 H68 119.7 . . ?
C69 C68 H68 119.7 . . ?
C69 C68 C67 120.6(3) . . ?
C19 C20 H20 120.1 . . ?
C21 C20 H20 120.1 . . ?
C21 C20 C19 119.9(4) . . ?
C27 C26 H26 120.2 . . ?
C25 C26 H26 120.2 . . ?
C25 C26 C27 119.6(4) . . ?
C18 C17 H17 119.6 . . ?
C16 C17 H17 119.6 . . ?
C16 C17 C18 120.7(4) . . ?
C52 C51 H51 119.5 . . ?
C52 C51 C50 121.0(3) . . ?
C50 C51 H51 119.5 . . ?
C54 C53 H53 119.9 . . ?
C52 C53 C54 120.3(3) . . ?
C52 C53 H53 119.9 . . ?
C2 C1 P5 119.3(3) . . ?
C6 C1 P5 121.3(2) . . ?
C6 C1 C2 119.4(3) . . ?
C60 C55 P3 116.9(2) . . ?
C56 C55 P3 123.6(3) . . ?
C56 C55 C60 119.3(3) . . ?
C38 C37 P2 125.5(3) . . ?
C38 C37 C42 118.5(3) . . ?
C42 C37 P2 116.1(2) . . ?
C3 C4 H4 119.8 . . ?
C3 C4 C5 120.3(3) . . ?
C5 C4 H4 119.8 . . ?
C20 C19 P1 118.2(3) . . ?
C24 C19 P1 123.2(3) . . ?
C24 C19 C20 118.6(3) . . ?
C61 C62 H62 119.8 . . ?
C63 C62 H62 119.8 . . ?
C63 C62 C61 120.3(3) . . ?
C60 C59 H59 120.2 . . ?
C58 C59 C60 119.5(3) . . ?
C58 C59 H59 120.2 . . ?
C71 C72 H72 120.0 . . ?
C71 C72 C67 120.0(3) . . ?
C67 C72 H72 120.0 . . ?
C37 C42 H42 119.6 . . ?
C41 C42 C37 120.8(3) . . ?
C41 C42 H42 119.6 . . ?
C66 C61 P3 124.0(2) . . ?
C66 C61 C62 118.8(3) . . ?
C62 C61 P3 116.9(2) . . ?
C77 C76 H76 120.2 . . ?
C75 C76 H76 120.2 . . ?
C75 C76 C77 119.6(4) . . ?
C38 C39 H39 119.9 . . ?
C40 C39 C38 120.2(3) . . ?
C40 C39 H39 119.9 . . ?
C68 C67 P4 116.5(2) . . ?
C72 C67 P4 124.5(3) . . ?
C72 C67 C68 118.9(3) . . ?
C77 C78 H78 120.0 . . ?
C77 C78 C73 120.0(4) . . ?
C73 C78 H78 120.0 . . ?
C48 C43 P2 123.8(3) . . ?
C44 C43 P2 117.4(2) . . ?
C44 C43 C48 118.7(3) . . ?
C26 C27 H27 119.7 . . ?
C28 C27 C26 120.7(4) . . ?
C28 C27 H27 119.7 . . ?
C26 C25 P1 122.3(3) . . ?
C30 C25 P1 118.2(3) . . ?
C30 C25 C26 119.5(3) . . ?
C62 C63 H63 119.9 . . ?
C62 C63 C64 120.2(3) . . ?
C64 C63 H63 119.9 . . ?
C76 C77 C78 121.0(4) . . ?
C76 C77 H77 119.5 . . ?
C78 C77 H77 119.5 . . ?
C65 C64 C63 120.3(3) . . ?
C65 C64 H64 119.9 . . ?
C63 C64 H64 119.9 . . ?
C36 C35 H35 120.0 . . ?
C34 C35 C36 120.1(3) . . ?
C34 C35 H35 120.0 . . ?
C35 C34 H34 120.2 . . ?
C33 C34 C35 119.5(3) . . ?
C33 C34 H34 120.2 . . ?
C43 C48 H48 120.2 . . ?
C47 C48 C43 119.6(3) . . ?
C47 C48 H48 120.2 . . ?
C13 C14 H14 120.0 . . ?
C15 C14 H14 120.0 . . ?
C15 C14 C13 119.9(3) . . ?
C31 C32 H32 119.8 . . ?
C31 C32 C33 120.4(3) . . ?
C33 C32 H32 119.8 . . ?
C2 C3 C4 120.3(3) . . ?
C2 C3 H3 119.8 . . ?
C4 C3 H3 119.8 . . ?
C14 C13 P5 119.2(3) . . ?
C18 C13 P5 121.1(3) . . ?
C18 C13 C14 119.2(3) . . ?
C25 C30 H30 119.6 . . ?
C25 C30 C29 120.8(4) . . ?
C29 C30 H30 119.6 . . ?
C51 C52 H52 120.3 . . ?
C53 C52 C51 119.5(3) . . ?
C53 C52 H52 120.3 . . ?
C17 C18 H18 119.9 . . ?
C13 C18 C17 120.3(3) . . ?
C13 C18 H18 119.9 . . ?
C39 C40 H40 119.9 . . ?
C39 C40 C41 120.1(3) . . ?
C41 C40 H40 119.9 . . ?
C43 C44 H44 119.3 . . ?
C45 C44 C43 121.4(3) . . ?
C45 C44 H44 119.3 . . ?
C56 C57 H57 119.9 . . ?
C58 C57 C56 120.1(3) . . ?
C58 C57 H57 119.9 . . ?
C42 C41 H41 120.2 . . ?
C40 C41 C42 119.7(3) . . ?
C40 C41 H41 120.2 . . ?
C78 C73 P4 123.3(3) . . ?
C74 C73 P4 118.4(3) . . ?
C74 C73 C78 117.7(3) . . ?
C27 C28 H28 120.3 . . ?
C27 C28 C29 119.5(4) . . ?
C29 C28 H28 120.3 . . ?
C7 C8 H8 119.7 . . ?
C9 C8 C7 120.6(4) . . ?
C9 C8 H8 119.7 . . ?
C1 C6 H6 119.9 . . ?
C1 C6 C5 120.1(3) . . ?
C5 C6 H6 119.9 . . ?
C4 C5 C6 119.8(3) . . ?
C4 C5 H5 120.1 . . ?
C6 C5 H5 120.1 . . ?
C54 C49 P3 118.8(2) . . ?
C50 C49 P3 122.4(2) . . ?
C50 C49 C54 118.6(3) . . ?
C68 C69 H69 120.0 . . ?
C68 C69 C70 119.9(3) . . ?
C70 C69 H69 120.0 . . ?
C59 C58 C57 120.7(3) . . ?
C59 C58 H58 119.6 . . ?
C57 C58 H58 119.6 . . ?
C34 C33 C32 120.8(4) . . ?
C34 C33 H33 119.6 . . ?
C32 C33 H33 119.6 . . ?
C51 C50 C49 120.2(3) . . ?
C51 C50 H50 119.9 . . ?
C49 C50 H50 119.9 . . ?
C73 C74 H74 119.5 . . ?
C75 C74 C73 120.9(4) . . ?
C75 C74 H74 119.5 . . ?
C44 C45 H45 120.3 . . ?
C44 C45 C46 119.4(4) . . ?
C46 C45 H45 120.3 . . ?
C8 C9 H9 120.5 . . ?
C10 C9 C8 118.9(5) . . ?
C10 C9 H9 120.5 . . ?
C20 C21 H21 120.0 . . ?
C22 C21 C20 120.1(4) . . ?
C22 C21 H21 120.0 . . ?
C19 C24 H24 119.5 . . ?
C23 C24 C19 121.0(4) . . ?
C23 C24 H24 119.5 . . ?
C7 C12 H12 120.4 . . ?
C7 C12 C11 119.2(5) . . ?
C11 C12 H12 120.4 . . ?
C21 C22 H22 120.2 . . ?
C23 C22 C21 119.7(4) . . ?
C23 C22 H22 120.2 . . ?
C71 C70 C69 119.9(3) . . ?
C71 C70 H70 120.0 . . ?
C69 C70 H70 120.0 . . ?
C12 C11 H11 119.4 . . ?
C10 C11 C12 121.1(5) . . ?
C10 C11 H11 119.4 . . ?
C76 C75 C74 120.6(5) . . ?
C76 C75 H75 119.7 . . ?
C74 C75 H75 119.7 . . ?
C17 C16 H16 120.6 . . ?
C15 C16 C17 118.8(4) . . ?
C15 C16 H16 120.6 . . ?
C30 C29 H29 120.0 . . ?
C28 C29 C30 119.9(4) . . ?
C28 C29 H29 120.0 . . ?
C48 C47 H47 119.5 . . ?
C48 C47 C46 121.0(4) . . ?
C46 C47 H47 119.5 . . ?
C14 C15 H15 119.5 . . ?
C16 C15 C14 121.1(4) . . ?
C16 C15 H15 119.5 . . ?
C24 C23 H23 119.6 . . ?
C22 C23 C24 120.7(4) . . ?
C22 C23 H23 119.6 . . ?
C45 C46 H46 120.1 . . ?
C47 C46 C45 119.8(4) . . ?
C47 C46 H46 120.1 . . ?
C9 C10 H10 119.7 . . ?
C11 C10 C9 120.7(4) . . ?
C11 C10 H10 119.7 . . ?

loop_
_geom_bond_atom_site_label_1
_geom_bond_atom_site_label_2
_geom_bond_distance
_geom_bond_site_symmetry_2
_geom_bond_publ_flag
Pd2 Pd1 2.9120(3) . ?
Pd2 Pd3 2.9085(3) . ?
Pd2 P4 2.2841(7) . ?
Pd2 P2 2.2627(8) . ?
Pd2 P3 2.3040(8) . ?
Sb1 F2 1.869(2) . ?
Sb1 F3 1.870(2) . ?
Sb1 F5 1.872(2) . ?
Sb1 F4 1.859(2) . ?
Sb1 F1 1.855(3) . ?
Sb1 F6 1.862(3) . ?
Pd1 Pd3 2.8713(3) . ?
Pd1 Cl1 2.3886(7) . ?
Pd1 P2 2.1999(8) . ?
Pd1 P1 2.2835(8) . ?
Pd3 P4 2.2002(8) . ?
Pd3 Cl1 2.3897(7) . ?
Pd3 P5 2.2808(8) . ?
P4 C67 1.817(3) . ?
P4 C73 1.806(3) . ?
P5 C7 1.822(4) . ?
P5 C1 1.821(3) . ?
P5 C13 1.816(3) . ?
P2 C37 1.816(3) . ?
P2 C43 1.803(3) . ?
P3 C55 1.816(3) . ?
P3 C61 1.817(3) . ?
P3 C49 1.831(3) . ?
P1 C31 1.835(3) . ?
P1 C19 1.823(3) . ?
P1 C25 1.834(3) . ?
C36 H36 0.9500 . ?
C36 C31 1.398(5) . ?
C36 C35 1.392(5) . ?
C66 H66 0.9500 . ?
C66 C65 1.397(5) . ?
C66 C61 1.393(4) . ?
C31 C32 1.379(5) . ?
C38 H38 0.9500 . ?
C38 C37 1.387(4) . ?
C38 C39 1.392(5) . ?
C7 C8 1.390(6) . ?
C7 C12 1.371(6) . ?
C60 H60 0.9500 . ?
C60 C55 1.395(4) . ?
C60 C59 1.393(5) . ?
C2 H2 0.9500 . ?
C2 C1 1.398(4) . ?
C2 C3 1.377(5) . ?
C65 H65 0.9500 . ?
C65 C64 1.383(5) . ?
C56 H56 0.9500 . ?
C56 C55 1.393(4) . ?
C56 C57 1.393(5) . ?
C54 H54 0.9500 . ?
C54 C53 1.392(5) . ?
C54 C49 1.396(5) . ?
C71 H71 0.9500 . ?
C71 C72 1.391(5) . ?
C71 C70 1.379(6) . ?
C68 H68 0.9500 . ?
C68 C67 1.407(4) . ?
C68 C69 1.377(5) . ?
C20 H20 0.9500 . ?
C20 C19 1.396(5) . ?
C20 C21 1.391(5) . ?
C26 H26 0.9500 . ?
C26 C27 1.398(5) . ?
C26 C25 1.383(5) . ?
C17 H17 0.9500 . ?
C17 C18 1.385(5) . ?
C17 C16 1.377(5) . ?
C51 H51 0.9500 . ?
C51 C52 1.380(5) . ?
C51 C50 1.385(4) . ?
C53 H53 0.9500 . ?
C53 C52 1.379(5) . ?
C1 C6 1.387(5) . ?
C37 C42 1.397(5) . ?
C4 H4 0.9500 . ?
C4 C3 1.379(5) . ?
C4 C5 1.382(5) . ?
C19 C24 1.381(5) . ?
C62 H62 0.9500 . ?
C62 C61 1.409(4) . ?
C62 C63 1.382(5) . ?
C59 H59 0.9500 . ?
C59 C58 1.375(5) . ?
C72 H72 0.9500 . ?
C72 C67 1.391(4) . ?
C42 H42 0.9500 . ?
C42 C41 1.389(5) . ?
C76 H76 0.9500 . ?
C76 C77 1.367(7) . ?
C76 C75 1.358(7) . ?
C39 H39 0.9500 . ?
C39 C40 1.372(5) . ?
C78 H78 0.9500 . ?
C78 C77 1.383(5) . ?
C78 C73 1.402(5) . ?
C43 C48 1.405(5) . ?
C43 C44 1.393(5) . ?
C27 H27 0.9500 . ?
C27 C28 1.377(6) . ?
C25 C30 1.381(5) . ?
C63 H63 0.9500 . ?
C63 C64 1.388(5) . ?
C77 H77 0.9500 . ?
C64 H64 0.9500 . ?
C35 H35 0.9500 . ?
C35 C34 1.384(5) . ?
C34 H34 0.9500 . ?
C34 C33 1.380(5) . ?
C48 H48 0.9500 . ?
C48 C47 1.384(5) . ?
C14 H14 0.9500 . ?
C14 C13 1.383(5) . ?
C14 C15 1.384(6) . ?
C32 H32 0.9500 . ?
C32 C33 1.382(5) . ?
C3 H3 0.9500 . ?
C13 C18 1.378(5) . ?
C30 H30 0.9500 . ?
C30 C29 1.386(5) . ?
C52 H52 0.9500 . ?
C18 H18 0.9500 . ?
C40 H40 0.9500 . ?
C40 C41 1.387(5) . ?
C44 H44 0.9500 . ?
C44 C45 1.383(5) . ?
C57 H57 0.9500 . ?
C57 C58 1.383(6) . ?
C41 H41 0.9500 . ?
C73 C74 1.387(5) . ?
C28 H28 0.9500 . ?
C28 C29 1.384(6) . ?
C8 H8 0.9500 . ?
C8 C9 1.379(5) . ?
C6 H6 0.9500 . ?
C6 C5 1.393(5) . ?
C5 H5 0.9500 . ?
C49 C50 1.396(4) . ?
C69 H69 0.9500 . ?
C69 C70 1.392(5) . ?
C58 H58 0.9500 . ?
C33 H33 0.9500 . ?
C50 H50 0.9500 . ?
C74 H74 0.9500 . ?
C74 C75 1.384(6) . ?
C45 H45 0.9500 . ?
C45 C46 1.392(6) . ?
C9 H9 0.9500 . ?
C9 C10 1.378(8) . ?
C21 H21 0.9500 . ?
C21 C22 1.383(7) . ?
C24 H24 0.9500 . ?
C24 C23 1.371(6) . ?
C12 H12 0.9500 . ?
C12 C11 1.391(6) . ?
C22 H22 0.9500 . ?
C22 C23 1.362(7) . ?
C70 H70 0.9500 . ?
C11 H11 0.9500 . ?
C11 C10 1.342(8) . ?
C75 H75 0.9500 . ?
C16 H16 0.9500 . ?
C16 C15 1.372(6) . ?
C29 H29 0.9500 . ?
C47 H47 0.9500 . ?
C47 C46 1.384(6) . ?
C15 H15 0.9500 . ?
C23 H23 0.9500 . ?
C46 H46 0.9500 . ?
C10 H10 0.9500 . ?

loop_
_geom_torsion_atom_site_label_1
_geom_torsion_atom_site_label_2
_geom_torsion_atom_site_label_3
_geom_torsion_atom_site_label_4
_geom_torsion
_geom_torsion_site_symmetry_1
_geom_torsion_site_symmetry_2
_geom_torsion_site_symmetry_3
_geom_torsion_site_symmetry_4
_geom_torsion_publ_flag
Pd2 P4 C67 C68 -27.7(3) . . . . ?
Pd2 P4 C67 C72 156.4(2) . . . . ?
Pd2 P4 C73 C78 -99.2(3) . . . . ?
Pd2 P4 C73 C74 72.4(3) . . . . ?
Pd2 P2 C37 C38 160.7(3) . . . . ?
Pd2 P2 C37 C42 -19.3(3) . . . . ?
Pd2 P2 C43 C48 -110.5(3) . . . . ?
Pd2 P2 C43 C44 66.1(3) . . . . ?
Pd2 P3 C55 C60 -28.1(3) . . . . ?
Pd2 P3 C55 C56 157.0(3) . . . . ?
Pd2 P3 C61 C66 -102.2(2) . . . . ?
Pd2 P3 C61 C62 71.8(2) . . . . ?
Pd2 P3 C49 C54 43.6(3) . . . . ?
Pd2 P3 C49 C50 -141.9(2) . . . . ?
Pd1 P2 C37 C38 -105.9(3) . . . . ?
Pd1 P2 C37 C42 74.2(3) . . . . ?
Pd1 P2 C43 C48 156.7(3) . . . . ?
Pd1 P2 C43 C44 -26.7(3) . . . . ?
Pd1 P1 C31 C36 74.5(3) . . . . ?
Pd1 P1 C31 C32 -103.1(3) . . . . ?
Pd1 P1 C19 C20 34.6(3) . . . . ?
Pd1 P1 C19 C24 -148.5(3) . . . . ?
Pd1 P1 C25 C26 -136.5(3) . . . . ?
Pd1 P1 C25 C30 44.2(3) . . . . ?
Pd3 P4 C67 C68 66.0(2) . . . . ?
Pd3 P4 C67 C72 -109.9(3) . . . . ?
Pd3 P4 C73 C78 168.6(2) . . . . ?
Pd3 P4 C73 C74 -19.8(3) . . . . ?
Pd3 P5 C7 C8 64.6(3) . . . . ?
Pd3 P5 C7 C12 -119.7(3) . . . . ?
Pd3 P5 C1 C2 179.4(2) . . . . ?
Pd3 P5 C1 C6 -3.0(3) . . . . ?
Pd3 P5 C13 C14 65.7(3) . . . . ?
Pd3 P5 C13 C18 -105.8(3) . . . . ?
P4 C73 C74 C75 -174.8(4) . . . . ?
P5 C7 C8 C9 178.0(3) . . . . ?
P5 C7 C12 C11 -177.5(4) . . . . ?
P5 C1 C6 C5 -178.0(3) . . . . ?
P5 C13 C18 C17 171.2(3) . . . . ?
P2 C37 C42 C41 178.9(3) . . . . ?
P2 C43 C48 C47 177.2(3) . . . . ?
P2 C43 C44 C45 -177.8(3) . . . . ?
P3 C49 C50 C51 -174.8(3) . . . . ?
P1 C31 C32 C33 178.2(3) . . . . ?
P1 C19 C24 C23 -178.1(3) . . . . ?
P1 C25 C30 C29 176.5(3) . . . . ?
C36 C31 C32 C33 0.7(5) . . . . ?
C36 C35 C34 C33 0.6(5) . . . . ?
C66 C65 C64 C63 -1.0(5) . . . . ?
C31 P1 C19 C20 166.2(3) . . . . ?
C31 P1 C19 C24 -16.9(4) . . . . ?
C31 P1 C25 C26 93.8(3) . . . . ?
C31 P1 C25 C30 -85.5(3) . . . . ?
C31 C36 C35 C34 0.1(5) . . . . ?
C31 C32 C33 C34 0.0(6) . . . . ?
C38 C37 C42 C41 -1.1(5) . . . . ?
C38 C39 C40 C41 -1.4(6) . . . . ?
C7 P5 C1 C2 -46.1(3) . . . . ?
C7 P5 C1 C6 131.5(3) . . . . ?
C7 P5 C13 C14 -64.0(3) . . . . ?
C7 P5 C13 C18 124.5(3) . . . . ?
C7 C8 C9 C10 0.3(6) . . . . ?
C7 C12 C11 C10 -0.4(8) . . . . ?
C60 C59 C58 C57 1.8(6) . . . . ?
C2 C1 C6 C5 -0.4(5) . . . . ?
C65 C66 C61 P3 174.7(2) . . . . ?
C65 C66 C61 C62 0.7(4) . . . . ?
C56 C57 C58 C59 -0.1(6) . . . . ?
C54 C53 C52 C51 0.2(6) . . . . ?
C54 C49 C50 C51 -0.2(5) . . . . ?
C71 C72 C67 P4 177.5(3) . . . . ?
C71 C72 C67 C68 1.8(5) . . . . ?
C68 C69 C70 C71 0.6(5) . . . . ?
C20 C19 C24 C23 -1.2(6) . . . . ?
C20 C21 C22 C23 -1.2(7) . . . . ?
C26 C27 C28 C29 -2.3(6) . . . . ?
C26 C25 C30 C29 -2.8(6) . . . . ?
C17 C16 C15 C14 0.0(7) . . . . ?
C53 C54 C49 P3 175.8(3) . . . . ?
C53 C54 C49 C50 1.0(5) . . . . ?
C1 P5 C7 C8 -67.0(3) . . . . ?
C1 P5 C7 C12 108.8(4) . . . . ?
C1 P5 C13 C14 -170.7(3) . . . . ?
C1 P5 C13 C18 17.8(3) . . . . ?
C1 C2 C3 C4 -0.9(5) . . . . ?
C1 C6 C5 C4 -0.3(5) . . . . ?
C55 P3 C61 C66 19.3(3) . . . . ?
C55 P3 C61 C62 -166.7(2) . . . . ?
C55 P3 C49 C54 -79.0(3) . . . . ?
C55 P3 C49 C50 95.5(3) . . . . ?
C55 C60 C59 C58 -1.9(5) . . . . ?
C55 C56 C57 C58 -1.5(6) . . . . ?
C37 P2 C43 C48 26.6(4) . . . . ?
C37 P2 C43 C44 -156.8(3) . . . . ?
C37 C38 C39 C40 -0.4(6) . . . . ?
C37 C42 C41 C40 -0.6(5) . . . . ?
C19 P1 C31 C36 -53.0(3) . . . . ?
C19 P1 C31 C32 129.5(3) . . . . ?
C19 P1 C25 C26 -15.0(3) . . . . ?
C19 P1 C25 C30 165.7(3) . . . . ?
C19 C20 C21 C22 1.3(6) . . . . ?
C19 C24 C23 C22 1.4(7) . . . . ?
C62 C63 C64 C65 0.6(5) . . . . ?
C59 C60 C55 P3 -174.8(2) . . . . ?
C59 C60 C55 C56 0.4(5) . . . . ?
C72 C71 C70 C69 0.7(6) . . . . ?
C61 P3 C55 C60 -148.5(2) . . . . ?
C61 P3 C55 C56 36.5(3) . . . . ?
C61 P3 C49 C54 167.4(3) . . . . ?
C61 P3 C49 C50 -18.1(3) . . . . ?
C61 C66 C65 C64 0.3(5) . . . . ?
C61 C62 C63 C64 0.5(5) . . . . ?
C39 C38 C37 P2 -178.4(3) . . . . ?
C39 C38 C37 C42 1.6(5) . . . . ?
C39 C40 C41 C42 1.9(5) . . . . ?
C67 P4 C73 C78 39.1(3) . . . . ?
C67 P4 C73 C74 -149.3(3) . . . . ?
C67 C68 C69 C70 -0.8(5) . . . . ?
C78 C73 C74 C75 -2.7(7) . . . . ?
C43 P2 C37 C38 26.7(3) . . . . ?
C43 P2 C37 C42 -153.2(2) . . . . ?
C43 C48 C47 C46 0.4(7) . . . . ?
C43 C44 C45 C46 0.3(6) . . . . ?
C27 C26 C25 P1 -176.8(3) . . . . ?
C27 C26 C25 C30 2.5(5) . . . . ?
C27 C28 C29 C30 2.0(6) . . . . ?
C25 P1 C31 C36 -161.5(3) . . . . ?
C25 P1 C31 C32 21.0(3) . . . . ?
C25 P1 C19 C20 -85.5(3) . . . . ?
C25 P1 C19 C24 91.4(3) . . . . ?
C25 C26 C27 C28 0.0(6) . . . . ?
C25 C30 C29 C28 0.5(6) . . . . ?
C63 C62 C61 P3 -175.5(2) . . . . ?
C63 C62 C61 C66 -1.2(5) . . . . ?
C77 C76 C75 C74 4.5(9) . . . . ?
C77 C78 C73 P4 174.6(3) . . . . ?
C77 C78 C73 C74 2.9(5) . . . . ?
C35 C36 C31 P1 -178.3(3) . . . . ?
C35 C36 C31 C32 -0.7(5) . . . . ?
C35 C34 C33 C32 -0.6(6) . . . . ?
C48 C43 C44 C45 -1.0(6) . . . . ?
C48 C47 C46 C45 -1.2(8) . . . . ?
C14 C13 C18 C17 -0.4(6) . . . . ?
C3 C2 C1 P5 178.6(2) . . . . ?
C3 C2 C1 C6 1.0(5) . . . . ?
C3 C4 C5 C6 0.4(6) . . . . ?
C13 P5 C7 C8 -177.9(3) . . . . ?
C13 P5 C7 C12 -2.2(4) . . . . ?
C13 P5 C1 C2 65.5(3) . . . . ?
C13 P5 C1 C6 -116.9(3) . . . . ?
C13 C14 C15 C16 0.0(7) . . . . ?
C52 C51 C50 C49 -0.6(5) . . . . ?
C18 C17 C16 C15 -0.2(7) . . . . ?
C44 C43 C48 C47 0.7(6) . . . . ?
C44 C45 C46 C47 0.8(7) . . . . ?
C57 C56 C55 P3 176.2(3) . . . . ?
C57 C56 C55 C60 1.4(5) . . . . ?
C73 P4 C67 C68 -164.2(2) . . . . ?
C73 P4 C67 C72 19.9(3) . . . . ?
C73 C78 C77 C76 0.5(6) . . . . ?
C73 C74 C75 C76 -1.0(9) . . . . ?
C8 C7 C12 C11 -1.9(7) . . . . ?
C8 C9 C10 C11 -2.6(7) . . . . ?
C5 C4 C3 C2 0.2(5) . . . . ?
C49 P3 C55 C60 102.9(3) . . . . ?
C49 P3 C55 C56 -72.1(3) . . . . ?
C49 P3 C61 C66 125.2(3) . . . . ?
C49 P3 C61 C62 -60.8(3) . . . . ?
C49 C54 C53 C52 -1.0(6) . . . . ?
C69 C68 C67 P4 -176.5(2) . . . . ?
C69 C68 C67 C72 -0.4(5) . . . . ?
C50 C51 C52 C53 0.6(6) . . . . ?
C21 C20 C19 P1 176.9(3) . . . . ?
C21 C20 C19 C24 -0.2(6) . . . . ?
C21 C22 C23 C24 -0.2(7) . . . . ?
C12 C7 C8 C9 2.0(6) . . . . ?
C12 C11 C10 C9 2.8(9) . . . . ?
C70 C71 C72 C67 -1.9(6) . . . . ?
C75 C76 C77 C78 -4.3(7) . . . . ?
C16 C17 C18 C13 0.4(7) . . . . ?
C15 C14 C13 P5 -171.5(3) . . . . ?
C15 C14 C13 C18 0.2(6) . . . . ?

loop_
_exptl_oxdiff_crystal_face_indexfrac_h
_exptl_oxdiff_crystal_face_indexfrac_k
_exptl_oxdiff_crystal_face_indexfrac_l
_exptl_oxdiff_crystal_face_x
_exptl_oxdiff_crystal_face_y
_exptl_oxdiff_crystal_face_z
0.9984 0.0003 0.0065 -0.0990 0.0187 0.0009
-0.9984 -0.0003 -0.0065 0.0990 -0.0187 -0.0009
2.0011 -0.9994 -1.9903 -0.1846 0.0651 0.1446
0.0020 1.0008 -1.9972 0.0341 0.1419 -0.0005
0.0012 -1.0004 -0.0030 -0.0103 -0.0571 0.0717
0.0043 -1.0000 -2.0032 0.0135 0.0276 0.1429
0.0016 0.0002 -1.0001 0.0119 0.0424 0.0356
-0.9992 -2.0015 1.9878 0.0547 -0.2178 0.0713
-0.9988 -1.0009 0.9906 0.0769 -0.1183 0.0352
0.9988 1.0009 -0.9906 -0.0769 0.1183 -0.0352
-0.0043 1.0000 2.0032 -0.0135 -0.0276 -0.1429
-0.0016 -0.0002 1.0001 -0.0119 -0.0424 -0.0356
-0.0020 -1.0008 1.9972 -0.0341 -0.1419 0.0005
-0.0008 2.0010 -0.9941 0.0324 0.1567 -0.1077
